data_7024336
loop_
_publ_author_name
'Kandala, Srikanth'
'Hammons, Casey'
'Watson, William H.'
'Wang, Xiaoping'
'Richmond, Michael G.'

_publ_section_title
;
 Ligand substitution behavior of Ru(6)(mu(6)-C)(CO)(17) with unsaturated
 diphosphines: facile capping of a polyhedral face and photochemically
 promoted P-C bond cleavage in the cluster
 Ru(6)(mu(6)-C)(CO)(14)(mu(3)-bpcd).
;
_journal_issue 6
_journal_name_full 'Dalton transactions (Cambridge, England : 2003)'
_journal_page_first 1620
_journal_page_last 1629
_journal_paper_doi 10.1039/b915337c
_journal_volume 39
_journal_year 2010
_chemical_formula_moiety 'C44 H24 O17 P2 Ru6, C H2 Cl2'
_chemical_formula_sum 'C45 H26 Cl2 O17 P2 Ru6'
_chemical_formula_weight 1577.92
_chemical_name_systematic
;
?
;
_space_group_IT_number 2
_symmetry_cell_setting triclinic
_symmetry_space_group_name_Hall '-P 1'
_symmetry_space_group_name_H-M 'P -1'
_atom_sites_solution_hydrogens geom
_atom_sites_solution_primary direct
_atom_sites_solution_secondary difmap
_audit_creation_method SHELXL-97
_cell_angle_alpha 77.81(3)
_cell_angle_beta 78.39(3)
_cell_angle_gamma 74.08(3)
_cell_formula_units_Z 2
_cell_length_a 10.009(2)
_cell_length_b 12.979(3)
_cell_length_c 20.194(4)
_cell_measurement_reflns_used 9910
_cell_measurement_temperature 100(2)
_cell_measurement_theta_max 26.80
_cell_measurement_theta_min 2.269
_cell_volume 2437.0(10)
_computing_cell_refinement 'Bruker Apex2'
_computing_data_collection 'Bruker Apex2'
_computing_data_reduction 'Bruker Apex2'
_computing_structure_refinement 'SHELXL-97 (Sheldrick, 1997)'
_computing_structure_solution 'SHELXS-97 (Sheldrick, 1990)'
_diffrn_ambient_temperature 100(2)
_diffrn_measured_fraction_theta_full 0.997
_diffrn_measured_fraction_theta_max 0.997
_diffrn_measurement_device_type 'Bruker SMART APEX II CCD'
_diffrn_measurement_method '\w scans'
_diffrn_radiation_monochromator graphite
_diffrn_radiation_source 'fine-focus sealed tube'
_diffrn_radiation_type MoK\a
_diffrn_radiation_wavelength 0.71073
_diffrn_reflns_av_R_equivalents 0.0320
_diffrn_reflns_av_sigmaI/netI 0.0357
_diffrn_reflns_limit_h_max 12
_diffrn_reflns_limit_h_min -12
_diffrn_reflns_limit_k_max 16
_diffrn_reflns_limit_k_min -16
_diffrn_reflns_limit_l_max 25
_diffrn_reflns_limit_l_min -25
_diffrn_reflns_number 29959
_diffrn_reflns_theta_full 26.76
_diffrn_reflns_theta_max 26.76
_diffrn_reflns_theta_min 1.65
_exptl_absorpt_coefficient_mu 2.060
_exptl_absorpt_correction_T_max 0.9600
_exptl_absorpt_correction_T_min 0.7613
_exptl_absorpt_correction_type multi-scan
_exptl_absorpt_process_details SADABS
_exptl_crystal_colour purple
_exptl_crystal_density_diffrn 2.150
_exptl_crystal_density_method 'not measured'
_exptl_crystal_description plate
_exptl_crystal_F_000 1520
_exptl_crystal_size_max 0.14
_exptl_crystal_size_mid 0.10
_exptl_crystal_size_min 0.02
_refine_diff_density_max 1.086
_refine_diff_density_min -0.739
_refine_diff_density_rms 0.120
_refine_ls_extinction_method none
_refine_ls_goodness_of_fit_ref 1.020
_refine_ls_hydrogen_treatment mixed
_refine_ls_matrix_type full
_refine_ls_number_parameters 672
_refine_ls_number_reflns 10364
_refine_ls_number_restraints 20
_refine_ls_restrained_S_all 1.019
_refine_ls_R_factor_all 0.0406
_refine_ls_R_factor_gt 0.0280
_refine_ls_shift/su_max 0.001
_refine_ls_shift/su_mean 0.000
_refine_ls_structure_factor_coef Fsqd
_refine_ls_weighting_details 'calc w=1/[\s^2^(Fo^2^)+(0.0361P)^2^+0.0000P] where P=(Fo^2^+2Fc^2^)/3'
_refine_ls_weighting_scheme calc
_refine_ls_wR_factor_gt 0.0642
_refine_ls_wR_factor_ref 0.0693
_reflns_number_gt 8294
_reflns_number_total 10364
_reflns_threshold_expression >2sigma(I)
_cod_data_source_file b915337c.txt
_cod_data_source_block 7
_cod_original_cell_volume 2437.0(8)
_cod_original_sg_symbol_H-M P-1
_cod_database_code 7024336

loop_
_symmetry_equiv_pos_as_xyz
'x, y, z'
'-x, -y, -z'

loop_
_atom_site_label
_atom_site_type_symbol
_atom_site_fract_x
_atom_site_fract_y
_atom_site_fract_z
_atom_site_U_iso_or_equiv
_atom_site_adp_type
_atom_site_occupancy
_atom_site_symmetry_multiplicity
_atom_site_calc_flag
_atom_site_refinement_flags
_atom_site_disorder_assembly
_atom_site_disorder_group
Ru1 Ru 0.11996(3) 0.10842(2) 0.367353(13) 0.01170(6) Uani 1 1 d . A .
Ru2 Ru 0.03035(3) 0.11041(2) 0.240349(13) 0.00994(6) Uani 1 1 d . A .
Ru3 Ru 0.31273(3) 0.12963(2) 0.238805(13) 0.01014(6) Uani 1 1 d . A .
Ru4 Ru 0.36567(3) -0.06743(2) 0.335712(14) 0.01438(7) Uani 1 1 d . A .
Ru5 Ru 0.08464(3) -0.09318(2) 0.333068(14) 0.01226(7) Uani 1 1 d . A .
Ru6 Ru 0.27480(3) -0.06462(2) 0.208600(14) 0.01205(7) Uani 1 1 d . A .
P1 P 0.08258(9) 0.25236(7) 0.15581(4) 0.01092(17) Uani 1 1 d . A .
P2 P 0.12652(9) 0.28929(7) 0.33072(4) 0.01198(17) Uani 1 1 d D . .
C1 C 0.1832(3) 0.1007(3) 0.45158(18) 0.0172(7) Uani 1 1 d . . .
O1 O 0.2152(2) 0.0992(2) 0.50286(12) 0.0200(5) Uani 1 1 d . A .
C2 C -0.0629(4) 0.1195(3) 0.41805(17) 0.0173(7) Uani 1 1 d . . .
O2 O -0.1722(3) 0.1259(2) 0.45031(12) 0.0220(6) Uani 1 1 d . A .
C3 C -0.1421(4) 0.1935(3) 0.28243(17) 0.0143(7) Uani 1 1 d . . .
O3 O -0.2476(2) 0.2400(2) 0.30734(12) 0.0191(5) Uani 1 1 d . . .
C4 C -0.0639(3) 0.0608(3) 0.18423(17) 0.0144(7) Uani 1 1 d . . .
O4 O -0.1219(2) 0.0270(2) 0.15384(13) 0.0213(6) Uani 1 1 d . . .
C5 C 0.4992(4) 0.1347(3) 0.24044(17) 0.0144(7) Uani 1 1 d . . .
O5 O 0.6137(2) 0.1344(2) 0.23925(13) 0.0227(6) Uani 1 1 d . . .
C6 C 0.5468(4) -0.1215(3) 0.28573(19) 0.0208(8) Uani 1 1 d . . .
O6 O 0.6555(3) -0.1524(2) 0.25636(14) 0.0318(7) Uani 1 1 d . . .
C7 C 0.3637(4) -0.2040(3) 0.3932(2) 0.0341(10) Uani 1 1 d . . .
O7 O 0.3762(3) -0.2870(3) 0.4274(2) 0.0584(11) Uani 1 1 d . . .
C8 C 0.4518(4) -0.0189(3) 0.3967(2) 0.0252(9) Uani 1 1 d . . .
O8 O 0.5103(3) 0.0078(3) 0.43014(15) 0.0408(8) Uani 1 1 d . . .
C9 C 0.0711(4) -0.2065(3) 0.41057(19) 0.0193(8) Uani 1 1 d . . .
O9 O 0.0594(3) -0.2722(2) 0.45696(14) 0.0306(7) Uani 1 1 d . . .
C10 C 0.1199(4) -0.1832(3) 0.26159(19) 0.0222(8) Uani 1 1 d . . .
O10 O 0.0987(3) -0.2502(2) 0.23884(14) 0.0292(6) Uani 1 1 d . . .
C11 C -0.1130(4) -0.0585(3) 0.33697(17) 0.0188(8) Uani 1 1 d . . .
O11 O -0.2310(3) -0.0437(2) 0.34115(13) 0.0265(6) Uani 1 1 d . . .
C12 C 0.2133(4) -0.0583(3) 0.12381(18) 0.0166(7) Uani 1 1 d . . .
O12 O 0.1794(3) -0.05994(19) 0.07372(13) 0.0212(6) Uani 1 1 d . . .
C13 C 0.4174(4) -0.1919(3) 0.19252(17) 0.0155(7) Uani 1 1 d . . .
O13 O 0.5043(3) -0.2675(2) 0.18299(13) 0.0239(6) Uani 1 1 d . . .
C14 C 0.4124(3) 0.0363(3) 0.16194(17) 0.0144(7) Uani 1 1 d . . .
O14 O 0.5097(2) 0.03181(19) 0.11868(12) 0.0174(5) Uani 1 1 d . . .
C15 C 0.1943(3) 0.0225(3) 0.28904(16) 0.0121(7) Uani 1 1 d . . .
C16 C 0.1401(3) 0.2115(3) 0.07093(16) 0.0125(7) Uani 1 1 d . . .
C17 C 0.0339(4) 0.1994(3) 0.03906(17) 0.0153(7) Uani 1 1 d . . .
H17A H -0.0612 0.2172 0.0604 0.018 Uiso 1 1 calc R . .
C18 C 0.0654(4) 0.1624(3) -0.02230(18) 0.0177(7) Uani 1 1 d . . .
H18A H -0.0078 0.1547 -0.0430 0.021 Uiso 1 1 calc R . .
C19 C 0.2053(4) 0.1359(3) -0.05480(18) 0.0199(8) Uani 1 1 d . . .
H19A H 0.2275 0.1104 -0.0974 0.024 Uiso 1 1 calc R . .
C20 C 0.3103(4) 0.1475(3) -0.02368(17) 0.0165(7) Uani 1 1 d . . .
H20A H 0.4054 0.1292 -0.0451 0.020 Uiso 1 1 calc R . .
C21 C 0.2789(3) 0.1854(3) 0.03813(17) 0.0144(7) Uani 1 1 d . . .
H21A H 0.3524 0.1937 0.0584 0.017 Uiso 1 1 calc R . .
C22 C -0.0566(3) 0.3736(3) 0.13663(16) 0.0132(7) Uani 1 1 d . . .
C23 C -0.1981(3) 0.3701(3) 0.14744(17) 0.0150(7) Uani 1 1 d . . .
H23A H -0.2246 0.3049 0.1696 0.018 Uiso 1 1 calc R . .
C24 C -0.3002(4) 0.4617(3) 0.12589(18) 0.0188(8) Uani 1 1 d . . .
H24A H -0.3960 0.4589 0.1337 0.023 Uiso 1 1 calc R . .
C25 C -0.2623(4) 0.5564(3) 0.09328(18) 0.0185(8) Uani 1 1 d . . .
H25A H -0.3323 0.6187 0.0788 0.022 Uiso 1 1 calc R . .
C26 C -0.1227(4) 0.5611(3) 0.08153(18) 0.0189(8) Uani 1 1 d . . .
H26A H -0.0972 0.6265 0.0589 0.023 Uiso 1 1 calc R . .
C27 C -0.0198(4) 0.4703(3) 0.10283(18) 0.0178(7) Uani 1 1 d . . .
H27A H 0.0759 0.4737 0.0944 0.021 Uiso 1 1 calc R . .
C28 C 0.2237(3) 0.2917(3) 0.17935(16) 0.0115(7) Uani 1 1 d . . .
C29 C 0.2385(3) 0.3002(3) 0.24785(17) 0.0120(7) Uani 1 1 d . A .
C30 C 0.3492(4) 0.3659(3) 0.23959(17) 0.0141(7) Uani 1 1 d . . .
H30 H 0.429(4) 0.331(3) 0.2635(18) 0.017 Uiso 1 1 d . . .
O30 O 0.4091(2) 0.37510(19) 0.16781(11) 0.0155(5) Uani 1 1 d . A .
C31 C 0.3234(3) 0.3505(3) 0.13128(17) 0.0137(7) Uani 1 1 d . A .
O31 O 0.3332(2) 0.37926(18) 0.07035(12) 0.0157(5) Uani 1 1 d . . .
C32 C 0.3743(4) 0.5244(3) 0.2702(2) 0.0257(9) Uani 1 1 d . . .
H32A H 0.4269 0.4789 0.3063 0.039 Uiso 1 1 calc R A .
H32B H 0.3189 0.5924 0.2857 0.039 Uiso 1 1 calc R . .
H32C H 0.4401 0.5408 0.2288 0.039 Uiso 1 1 calc R . .
O32 O 0.2815(2) 0.46757(18) 0.25539(12) 0.0177(5) Uani 1 1 d . A .
C33 C 0.2187(4) 0.3334(3) 0.38575(16) 0.0148(7) Uani 1 1 d . A .
C34 C 0.3545(4) 0.2733(3) 0.39705(18) 0.0185(7) Uani 1 1 d . . .
H34A H 0.3988 0.2124 0.3747 0.022 Uiso 1 1 calc R A .
C35 C 0.4243(4) 0.3017(3) 0.44030(19) 0.0239(8) Uani 1 1 d . A .
H35A H 0.5165 0.2609 0.4471 0.029 Uiso 1 1 calc R . .
C36 C 0.3602(4) 0.3892(3) 0.4737(2) 0.0264(9) Uani 1 1 d . . .
H36A H 0.4080 0.4085 0.5036 0.032 Uiso 1 1 calc R A .
C37 C 0.2265(4) 0.4487(3) 0.46344(19) 0.0254(9) Uani 1 1 d . A .
H37A H 0.1823 0.5086 0.4867 0.030 Uiso 1 1 calc R . .
C38 C 0.1556(4) 0.4216(3) 0.41923(18) 0.0194(8) Uani 1 1 d . . .
H38A H 0.0641 0.4635 0.4121 0.023 Uiso 1 1 calc R A .
C39 C -0.0369(7) 0.3970(6) 0.3220(9) 0.0094(13) Uani 0.75(7) 1 d PDU A 1
C40 C -0.1506(12) 0.3881(11) 0.3734(9) 0.0132(17) Uani 0.75(7) 1 d PD A 1
H40A H -0.1434 0.3272 0.4092 0.016 Uiso 0.75(7) 1 calc PR A 1
C41 C -0.2749(16) 0.469(2) 0.3722(14) 0.0220(11) Uani 0.75(7) 1 d PD A 1
H41A H -0.3525 0.4635 0.4075 0.026 Uiso 0.75(7) 1 calc PR A 1
C42 C -0.2858(17) 0.558(2) 0.3194(18) 0.027(2) Uani 0.75(7) 1 d PD A 1
H42A H -0.3719 0.6114 0.3178 0.032 Uiso 0.75(7) 1 calc PR A 1
C43 C -0.1721(17) 0.5678(13) 0.2695(10) 0.025(2) Uani 0.75(7) 1 d PD A 1
H43A H -0.1797 0.6290 0.2338 0.029 Uiso 0.75(7) 1 calc PR A 1
C44 C -0.0454(13) 0.4884(14) 0.2710(6) 0.0157(17) Uani 0.75(7) 1 d PD A 1
H44A H 0.0341 0.4968 0.2376 0.019 Uiso 0.75(7) 1 calc PR A 1
C39B C -0.0423(19) 0.393(2) 0.337(2) 0.0094(13) Uani 0.25(7) 1 d PD A 2
C40B C -0.160(3) 0.391(3) 0.386(2) 0.0132(17) Uani 0.25(7) 1 d PD A 2
H40B H -0.1558 0.3372 0.4263 0.016 Uiso 0.25(7) 1 calc PR A 2
C41B C -0.285(4) 0.469(6) 0.377(5) 0.0220(11) Uani 0.25(7) 1 d PD A 2
H41B H -0.3672 0.4661 0.4103 0.026 Uiso 0.25(7) 1 calc PR A 2
C42B C -0.290(5) 0.551(7) 0.320(6) 0.027(2) Uani 0.25(7) 1 d PD A 2
H42B H -0.3741 0.6061 0.3156 0.032 Uiso 0.25(7) 1 calc PR A 2
C43B C -0.174(5) 0.551(4) 0.271(3) 0.025(2) Uani 0.25(7) 1 d PD A 2
H43B H -0.1776 0.6077 0.2318 0.029 Uiso 0.25(7) 1 calc PR A 2
C44B C -0.051(4) 0.469(4) 0.277(2) 0.0157(17) Uani 0.25(7) 1 d PD A 2
H44B H 0.0267 0.4660 0.2407 0.019 Uiso 0.25(7) 1 calc PR A 2
C45 C 0.3470(4) 0.6422(3) 0.0144(2) 0.0288(9) Uani 1 1 d . . .
H45A H 0.4459 0.6001 0.0140 0.035 Uiso 1 1 calc R . .
H45B H 0.2976 0.6020 -0.0052 0.035 Uiso 1 1 calc R . .
Cl1 Cl 0.34287(9) 0.77099(8) -0.03749(5) 0.0261(2) Uani 1 1 d . . .
Cl2 Cl 0.26724(12) 0.65302(8) 0.10001(5) 0.0350(2) Uani 1 1 d . . .

loop_
_atom_site_aniso_label
_atom_site_aniso_U_11
_atom_site_aniso_U_22
_atom_site_aniso_U_33
_atom_site_aniso_U_23
_atom_site_aniso_U_13
_atom_site_aniso_U_12
Ru1 0.00998(13) 0.01383(14) 0.01088(13) -0.00157(10) -0.00043(10) -0.00338(10)
Ru2 0.00662(13) 0.01098(13) 0.01223(13) -0.00153(10) -0.00087(10) -0.00285(10)
Ru3 0.00660(13) 0.01176(13) 0.01240(13) -0.00239(10) -0.00073(10) -0.00299(10)
Ru4 0.00912(13) 0.01597(14) 0.01660(14) 0.00063(11) -0.00328(11) -0.00220(11)
Ru5 0.00951(13) 0.01217(14) 0.01445(14) -0.00036(10) -0.00080(10) -0.00368(10)
Ru6 0.00949(13) 0.01170(13) 0.01500(14) -0.00363(10) -0.00091(11) -0.00223(10)
P1 0.0074(4) 0.0122(4) 0.0130(4) -0.0019(3) -0.0006(3) -0.0029(3)
P2 0.0094(4) 0.0146(4) 0.0124(4) -0.0031(3) -0.0008(3) -0.0037(3)
C1 0.0114(17) 0.0169(18) 0.0212(19) -0.0004(14) 0.0029(14) -0.0059(14)
O1 0.0170(13) 0.0276(14) 0.0147(13) -0.0024(11) -0.0021(10) -0.0051(11)
C2 0.022(2) 0.0173(18) 0.0145(17) -0.0010(14) -0.0056(15) -0.0075(15)
O2 0.0161(13) 0.0268(14) 0.0210(14) -0.0035(11) 0.0066(11) -0.0089(11)
C3 0.0145(18) 0.0156(17) 0.0150(17) -0.0012(14) -0.0035(14) -0.0076(14)
O3 0.0110(13) 0.0263(14) 0.0211(13) -0.0100(11) -0.0012(10) -0.0025(11)
C4 0.0096(16) 0.0133(16) 0.0164(17) 0.0002(13) 0.0025(13) -0.0015(13)
O4 0.0176(13) 0.0259(14) 0.0253(14) -0.0111(11) -0.0045(11) -0.0073(11)
C5 0.0160(18) 0.0124(16) 0.0148(17) -0.0045(13) -0.0007(14) -0.0025(14)
O5 0.0085(13) 0.0274(14) 0.0352(16) -0.0074(12) -0.0054(11) -0.0062(11)
C6 0.021(2) 0.0208(19) 0.0225(19) -0.0066(15) -0.0085(16) -0.0021(16)
O6 0.0160(14) 0.0409(17) 0.0380(17) -0.0196(14) -0.0027(13) 0.0025(12)
C7 0.0130(19) 0.033(2) 0.052(3) 0.012(2) -0.0128(19) -0.0065(17)
O7 0.0297(18) 0.0386(19) 0.094(3) 0.0420(19) -0.0280(18) -0.0133(15)
C8 0.0124(18) 0.034(2) 0.025(2) -0.0093(17) -0.0033(16) 0.0049(16)
O8 0.0184(15) 0.070(2) 0.0385(18) -0.0319(16) -0.0108(13) 0.0039(14)
C9 0.0108(17) 0.0212(19) 0.023(2) -0.0013(16) -0.0010(15) -0.0021(14)
O9 0.0225(15) 0.0289(15) 0.0299(16) 0.0117(13) 0.0008(12) -0.0050(12)
C10 0.024(2) 0.0201(19) 0.0202(19) -0.0056(15) -0.0017(16) -0.0012(16)
O10 0.0336(16) 0.0281(15) 0.0293(15) -0.0137(12) 0.0078(12) -0.0155(13)
C11 0.020(2) 0.0209(19) 0.0152(18) 0.0004(14) -0.0027(15) -0.0070(15)
O11 0.0119(13) 0.0376(16) 0.0281(15) 0.0053(12) -0.0055(11) -0.0092(12)
C12 0.0131(17) 0.0128(17) 0.023(2) -0.0047(14) -0.0005(15) -0.0024(14)
O12 0.0251(14) 0.0192(13) 0.0221(14) -0.0058(11) -0.0081(11) -0.0049(11)
C13 0.0161(18) 0.0178(18) 0.0151(17) -0.0028(14) 0.0007(14) -0.0106(15)
O13 0.0189(14) 0.0179(13) 0.0325(15) -0.0082(11) 0.0012(12) -0.0014(11)
C14 0.0115(17) 0.0136(17) 0.0186(18) -0.0009(14) -0.0065(14) -0.0025(13)
O14 0.0141(12) 0.0200(13) 0.0181(13) -0.0049(10) 0.0021(10) -0.0063(10)
C15 0.0088(16) 0.0122(16) 0.0153(17) -0.0015(13) -0.0015(13) -0.0034(13)
C16 0.0138(17) 0.0125(16) 0.0105(16) -0.0013(13) -0.0014(13) -0.0028(13)
C17 0.0134(17) 0.0161(17) 0.0177(18) -0.0038(14) -0.0014(14) -0.0058(14)
C18 0.0186(18) 0.0164(18) 0.0202(19) -0.0047(14) -0.0053(15) -0.0050(15)
C19 0.023(2) 0.0218(19) 0.0166(18) -0.0084(15) -0.0012(15) -0.0047(15)
C20 0.0148(17) 0.0179(18) 0.0142(17) -0.0022(14) 0.0044(14) -0.0049(14)
C21 0.0118(17) 0.0139(17) 0.0190(18) -0.0010(14) -0.0040(14) -0.0053(14)
C22 0.0112(16) 0.0156(17) 0.0112(16) -0.0043(13) -0.0006(13) -0.0001(13)
C23 0.0119(17) 0.0157(17) 0.0165(17) -0.0002(14) 0.0002(14) -0.0053(14)
C24 0.0098(17) 0.0228(19) 0.0224(19) -0.0063(15) -0.0016(14) -0.0003(14)
C25 0.0151(18) 0.0170(18) 0.0197(19) -0.0034(14) -0.0026(14) 0.0024(14)
C26 0.0197(19) 0.0143(17) 0.0200(19) 0.0012(14) -0.0007(15) -0.0044(14)
C27 0.0101(17) 0.0189(18) 0.0232(19) -0.0018(15) -0.0004(14) -0.0041(14)
C28 0.0094(16) 0.0107(16) 0.0144(17) -0.0035(13) 0.0016(13) -0.0039(13)
C29 0.0069(15) 0.0117(16) 0.0175(17) -0.0025(13) -0.0008(13) -0.0030(13)
C30 0.0138(17) 0.0165(17) 0.0136(17) -0.0041(13) -0.0004(14) -0.0060(14)
O30 0.0131(12) 0.0206(13) 0.0147(12) -0.0037(10) 0.0011(10) -0.0089(10)
C31 0.0094(16) 0.0129(16) 0.0188(18) -0.0042(14) -0.0034(13) -0.0007(13)
O31 0.0150(12) 0.0171(12) 0.0142(12) -0.0026(10) 0.0004(10) -0.0046(10)
C32 0.029(2) 0.0200(19) 0.034(2) -0.0084(17) -0.0034(18) -0.0128(17)
O32 0.0180(13) 0.0149(12) 0.0225(13) -0.0056(10) -0.0011(10) -0.0070(10)
C33 0.0155(17) 0.0200(18) 0.0092(16) -0.0012(13) -0.0012(13) -0.0061(14)
C34 0.0178(18) 0.0221(19) 0.0182(18) -0.0035(15) -0.0022(14) -0.0097(15)
C35 0.022(2) 0.030(2) 0.023(2) -0.0046(16) -0.0057(16) -0.0102(17)
C36 0.029(2) 0.033(2) 0.026(2) -0.0107(17) -0.0088(17) -0.0134(18)
C37 0.030(2) 0.027(2) 0.022(2) -0.0117(16) -0.0042(17) -0.0068(17)
C38 0.0207(19) 0.0187(18) 0.0193(18) -0.0031(15) -0.0035(15) -0.0056(15)
C39 0.0114(16) 0.0123(16) 0.005(3) -0.004(2) 0.0005(16) -0.0027(13)
C40 0.012(2) 0.018(2) 0.011(5) -0.010(3) 0.005(2) -0.0047(17)
C41 0.011(3) 0.028(2) 0.028(5) -0.015(3) 0.006(2) -0.006(2)
C42 0.016(2) 0.024(4) 0.038(3) -0.014(3) -0.005(2) 0.003(3)
C43 0.026(2) 0.015(5) 0.027(2) -0.002(4) -0.0074(18) 0.006(3)
C44 0.019(2) 0.011(5) 0.017(3) -0.002(2) 0.0007(19) -0.005(3)
C39B 0.0114(16) 0.0123(16) 0.005(3) -0.004(2) 0.0005(16) -0.0027(13)
C40B 0.012(2) 0.018(2) 0.011(5) -0.010(3) 0.005(2) -0.0047(17)
C41B 0.011(3) 0.028(2) 0.028(5) -0.015(3) 0.006(2) -0.006(2)
C42B 0.016(2) 0.024(4) 0.038(3) -0.014(3) -0.005(2) 0.003(3)
C43B 0.026(2) 0.015(5) 0.027(2) -0.002(4) -0.0074(18) 0.006(3)
C44B 0.019(2) 0.011(5) 0.017(3) -0.002(2) 0.0007(19) -0.005(3)
C45 0.029(2) 0.024(2) 0.029(2) -0.0047(17) 0.0024(18) -0.0048(17)
Cl1 0.0185(5) 0.0261(5) 0.0308(5) -0.0021(4) -0.0003(4) -0.0050(4)
Cl2 0.0522(7) 0.0280(5) 0.0236(5) -0.0047(4) -0.0042(5) -0.0086(5)

loop_
_atom_type_symbol
_atom_type_description
_atom_type_scat_dispersion_real
_atom_type_scat_dispersion_imag
_atom_type_scat_source
C C 0.0033 0.0016 'International Tables Vol C Tables 4.2.6.8 and 6.1.1.4'
H H 0.0000 0.0000 'International Tables Vol C Tables 4.2.6.8 and 6.1.1.4'
Cl Cl 0.1484 0.1585 'International Tables Vol C Tables 4.2.6.8 and 6.1.1.4'
O O 0.0106 0.0060 'International Tables Vol C Tables 4.2.6.8 and 6.1.1.4'
P P 0.1023 0.0942 'International Tables Vol C Tables 4.2.6.8 and 6.1.1.4'
Ru Ru -1.2594 0.8363 'International Tables Vol C Tables 4.2.6.8 and 6.1.1.4'

loop_
_geom_angle_atom_site_label_1
_geom_angle_atom_site_label_2
_geom_angle_atom_site_label_3
_geom_angle
C2 Ru1 C1 87.18(14)
C2 Ru1 C15 123.27(14)
C1 Ru1 C15 132.99(14)
C2 Ru1 P2 102.41(11)
C1 Ru1 P2 93.35(11)
C15 Ru1 P2 110.91(9)
C2 Ru1 Ru2 93.59(10)
C1 Ru1 Ru2 177.57(10)
C15 Ru1 Ru2 44.84(9)
P2 Ru1 Ru2 88.75(4)
C2 Ru1 Ru3 152.03(10)
C1 Ru1 Ru3 119.58(10)
C15 Ru1 Ru3 44.55(9)
P2 Ru1 Ru3 70.25(4)
Ru2 Ru1 Ru3 60.035(17)
C2 Ru1 Ru4 136.39(10)
C1 Ru1 Ru4 88.07(11)
C15 Ru1 Ru4 44.95(9)
P2 Ru1 Ru4 121.14(3)
Ru2 Ru1 Ru4 89.79(3)
Ru3 Ru1 Ru4 58.72(3)
C2 Ru1 Ru5 85.33(11)
C1 Ru1 Ru5 118.72(10)
C15 Ru1 Ru5 43.51(9)
P2 Ru1 Ru5 147.52(3)
Ru2 Ru1 Ru5 59.09(3)
Ru3 Ru1 Ru5 88.06(3)
Ru4 Ru1 Ru5 59.67(2)
C3 Ru2 C4 92.27(14)
C3 Ru2 C15 125.45(13)
C4 Ru2 C15 127.19(13)
C3 Ru2 P1 95.94(10)
C4 Ru2 P1 94.08(10)
C15 Ru2 P1 114.04(9)
C3 Ru2 Ru1 82.42(10)
C4 Ru2 Ru1 153.47(10)
C15 Ru2 Ru1 44.86(9)
P1 Ru2 Ru1 112.28(3)
C3 Ru2 Ru5 104.63(10)
C4 Ru2 Ru5 94.66(10)
C15 Ru2 Ru5 45.28(9)
P1 Ru2 Ru5 157.27(3)
Ru1 Ru2 Ru5 62.09(2)
C3 Ru2 Ru3 127.76(10)
C4 Ru2 Ru3 136.91(10)
C15 Ru2 Ru3 44.94(9)
P1 Ru2 Ru3 69.37(4)
Ru1 Ru2 Ru3 60.70(3)
Ru5 Ru2 Ru3 90.11(3)
C3 Ru2 Ru6 163.50(10)
C4 Ru2 Ru6 87.63(10)
C15 Ru2 Ru6 45.47(9)
P1 Ru2 Ru6 100.53(4)
Ru1 Ru2 Ru6 90.32(3)
Ru5 Ru2 Ru6 58.98(3)
Ru3 Ru2 Ru6 58.80(2)
C5 Ru3 C15 132.65(13)
C5 Ru3 C14 82.40(13)
C15 Ru3 C14 93.88(13)
C5 Ru3 C29 90.47(13)
C15 Ru3 C29 120.07(12)
C14 Ru3 C29 137.72(13)
C5 Ru3 C28 103.15(13)
C15 Ru3 C28 123.47(12)
C14 Ru3 C28 102.93(12)
C29 Ru3 C28 38.43(12)
C5 Ru3 Ru6 116.97(10)
C15 Ru3 Ru6 46.67(9)
C14 Ru3 Ru6 47.48(9)
C29 Ru3 Ru6 151.45(8)
C28 Ru3 Ru6 120.81(8)
C5 Ru3 Ru4 86.47(10)
C15 Ru3 Ru4 46.18(9)
C14 Ru3 Ru4 87.35(9)
C29 Ru3 Ru4 133.95(9)
C28 Ru3 Ru4 166.65(8)
Ru6 Ru3 Ru4 60.499(18)
C5 Ru3 Ru2 176.98(10)
C15 Ru3 Ru2 44.39(9)
C14 Ru3 Ru2 96.95(9)
C29 Ru3 Ru2 91.98(9)
C28 Ru3 Ru2 79.87(9)
Ru6 Ru3 Ru2 60.88(3)
Ru4 Ru3 Ru2 90.56(3)
C5 Ru3 Ru1 119.43(10)
C15 Ru3 Ru1 44.03(9)
C14 Ru3 Ru1 137.56(9)
C29 Ru3 Ru1 81.58(9)
C28 Ru3 Ru1 106.02(9)
Ru6 Ru3 Ru1 90.70(3)
Ru4 Ru3 Ru1 60.81(3)
Ru2 Ru3 Ru1 59.27(2)
C7 Ru4 C6 93.26(17)
C7 Ru4 C8 93.70(18)
C6 Ru4 C8 90.28(15)
C7 Ru4 C15 121.49(14)
C6 Ru4 C15 123.26(14)
C8 Ru4 C15 125.87(14)
C7 Ru4 Ru3 166.40(12)
C6 Ru4 Ru3 92.80(11)
C8 Ru4 Ru3 98.43(12)
C15 Ru4 Ru3 45.57(9)
C7 Ru4 Ru6 109.31(14)
C6 Ru4 Ru6 82.39(11)
C8 Ru4 Ru6 156.13(12)
C15 Ru4 Ru6 46.11(9)
Ru3 Ru4 Ru6 59.54(2)
C7 Ru4 Ru1 114.68(13)
C6 Ru4 Ru1 151.97(11)
C8 Ru4 Ru1 85.94(11)
C15 Ru4 Ru1 43.85(9)
Ru3 Ru4 Ru1 60.47(3)
Ru6 Ru4 Ru1 89.95(3)
C7 Ru4 Ru5 77.21(12)
C6 Ru4 Ru5 132.65(11)
C8 Ru4 Ru5 136.01(11)
C15 Ru4 Ru5 44.28(9)
Ru3 Ru4 Ru5 89.74(3)
Ru6 Ru4 Ru5 58.78(3)
Ru1 Ru4 Ru5 60.89(2)
C11 Ru5 C9 89.84(15)
C11 Ru5 C10 93.65(16)
C9 Ru5 C10 97.24(15)
C11 Ru5 C15 119.88(14)
C9 Ru5 C15 142.17(14)
C10 Ru5 C15 103.08(14)
C11 Ru5 Ru6 123.26(11)
C9 Ru5 Ru6 136.12(11)
C10 Ru5 Ru6 56.79(11)
C15 Ru5 Ru6 46.65(9)
C11 Ru5 Ru2 77.10(11)
C9 Ru5 Ru2 162.83(10)
C10 Ru5 Ru2 94.70(11)
C15 Ru5 Ru2 44.68(9)
Ru6 Ru5 Ru2 61.04(3)
C11 Ru5 Ru4 159.64(11)
C9 Ru5 Ru4 99.81(11)
C10 Ru5 Ru4 102.77(11)
C15 Ru5 Ru4 44.82(9)
Ru6 Ru5 Ru4 59.68(2)
Ru2 Ru5 Ru4 89.49(3)
C11 Ru5 Ru1 100.27(11)
C9 Ru5 Ru1 113.92(11)
C10 Ru5 Ru1 145.64(11)
C15 Ru5 Ru1 42.97(9)
Ru6 Ru5 Ru1 89.62(3)
Ru2 Ru5 Ru1 58.818(18)
Ru4 Ru5 Ru1 59.44(3)
C13 Ru6 C12 90.11(14)
C13 Ru6 C15 136.41(14)
C12 Ru6 C15 132.96(13)
C13 Ru6 C14 91.79(13)
C12 Ru6 C14 92.35(14)
C15 Ru6 C14 92.52(13)
C13 Ru6 C10 87.24(13)
C12 Ru6 C10 87.56(14)
C15 Ru6 C10 88.25(12)
C14 Ru6 C10 179.02(13)
C13 Ru6 Ru3 126.67(10)
C12 Ru6 Ru3 118.41(10)
C15 Ru6 Ru3 45.80(9)
C14 Ru6 Ru3 46.99(9)
C10 Ru6 Ru3 133.84(9)
C13 Ru6 Ru5 114.00(10)
C12 Ru6 Ru5 118.71(10)
C15 Ru6 Ru5 45.83(9)
C14 Ru6 Ru5 137.99(9)
C10 Ru6 Ru5 42.71(9)
Ru3 Ru6 Ru5 91.62(3)
C13 Ru6 Ru4 91.22(11)
C12 Ru6 Ru4 178.35(10)
C15 Ru6 Ru4 45.86(9)
C14 Ru6 Ru4 86.63(9)
C10 Ru6 Ru4 93.48(9)
Ru3 Ru6 Ru4 59.96(3)
Ru5 Ru6 Ru4 61.547(18)
C13 Ru6 Ru2 172.09(10)
C12 Ru6 Ru2 88.87(10)
C15 Ru6 Ru2 44.09(9)
C14 Ru6 Ru2 96.09(9)
C10 Ru6 Ru2 84.88(9)
Ru3 Ru6 Ru2 60.32(2)
Ru5 Ru6 Ru2 59.98(3)
Ru4 Ru6 Ru2 89.94(3)
C28 P1 C22 108.83(15)
C28 P1 C16 108.82(15)
C22 P1 C16 100.54(15)
C28 P1 Ru2 106.90(11)
C22 P1 Ru2 119.23(11)
C16 P1 Ru2 112.14(11)
C29 P2 C33 103.15(15)
C29 P2 C39 106.6(5)
C33 P2 C39 105.4(4)
C29 P2 Ru1 108.30(11)
C33 P2 Ru1 110.91(11)
C39 P2 Ru1 121.0(4)
C39B P2 Ru1 117.7(12)
O1 C1 Ru1 176.9(3)
O2 C2 Ru1 178.2(3)
O3 C3 Ru2 177.3(3)
O4 C4 Ru2 176.2(3)
O5 C5 Ru3 176.8(3)
O6 C6 Ru4 178.8(3)
O7 C7 Ru4 173.3(3)
O8 C8 Ru4 175.7(3)
O9 C9 Ru5 178.2(3)
O10 C10 Ru5 152.2(3)
O10 C10 Ru6 127.3(3)
Ru5 C10 Ru6 80.49(13)
O11 C11 Ru5 176.0(3)
O12 C12 Ru6 176.6(3)
O13 C13 Ru6 179.0(3)
O14 C14 Ru3 138.3(3)
O14 C14 Ru6 135.6(3)
Ru3 C14 Ru6 85.54(13)
Ru2 C15 Ru1 90.30(13)
Ru2 C15 Ru3 90.67(13)
Ru1 C15 Ru3 91.42(13)
Ru2 C15 Ru5 90.04(13)
Ru1 C15 Ru5 93.51(13)
Ru3 C15 Ru5 175.01(18)
Ru2 C15 Ru4 178.18(18)
Ru1 C15 Ru4 91.20(13)
Ru3 C15 Ru4 88.25(12)
Ru5 C15 Ru4 90.90(13)
Ru2 C15 Ru6 90.45(13)
Ru1 C15 Ru6 178.72(17)
Ru3 C15 Ru6 87.53(12)
Ru5 C15 Ru6 87.52(12)
Ru4 C15 Ru6 88.04(12)
C21 C16 C17 118.2(3)
C21 C16 P1 125.8(3)
C17 C16 P1 115.8(2)
C18 C17 C16 121.1(3)
C18 C17 H17A 119.5
C16 C17 H17A 119.5
C17 C18 C19 120.4(3)
C17 C18 H18A 119.8
C19 C18 H18A 119.8
C20 C19 C18 118.9(3)
C20 C19 H19A 120.6
C18 C19 H19A 120.6
C19 C20 C21 121.0(3)
C19 C20 H20A 119.5
C21 C20 H20A 119.5
C20 C21 C16 120.5(3)
C20 C21 H21A 119.8
C16 C21 H21A 119.8
C23 C22 C27 118.8(3)
C23 C22 P1 121.9(3)
C27 C22 P1 119.0(3)
C24 C23 C22 120.4(3)
C24 C23 H23A 119.8
C22 C23 H23A 119.8
C25 C24 C23 120.1(3)
C25 C24 H24A 119.9
C23 C24 H24A 119.9
C24 C25 C26 120.4(3)
C24 C25 H25A 119.8
C26 C25 H25A 119.8
C25 C26 C27 120.1(3)
C25 C26 H26A 120.0
C27 C26 H26A 120.0
C26 C27 C22 120.3(3)
C26 C27 H27A 119.8
C22 C27 H27A 119.8
C29 C28 C31 106.1(3)
C29 C28 P1 126.5(2)
C31 C28 P1 125.5(2)
C29 C28 Ru3 68.25(18)
C31 C28 Ru3 118.2(2)
P1 C28 Ru3 95.82(14)
C28 C29 C30 106.8(3)
C28 C29 P2 133.9(2)
C30 C29 P2 116.1(2)
C28 C29 Ru3 73.32(18)
C30 C29 Ru3 117.8(2)
P2 C29 Ru3 99.62(15)
O32 C30 O30 109.8(3)
O32 C30 C29 108.4(3)
O30 C30 C29 105.0(3)
O32 C30 H30 113(2)
O30 C30 H30 104(2)
C29 C30 H30 116(2)
C31 O30 C30 109.9(2)
O31 C31 O30 120.2(3)
O31 C31 C28 130.3(3)
O30 C31 C28 109.5(3)
O32 C32 H32A 109.5
O32 C32 H32B 109.5
H32A C32 H32B 109.5
O32 C32 H32C 109.5
H32A C32 H32C 109.5
H32B C32 H32C 109.5
C30 O32 C32 113.4(3)
C38 C33 C34 118.7(3)
C38 C33 P2 121.9(3)
C34 C33 P2 119.4(3)
C35 C34 C33 120.8(3)
C35 C34 H34A 119.6
C33 C34 H34A 119.6
C36 C35 C34 120.1(4)
C36 C35 H35A 120.0
C34 C35 H35A 120.0
C35 C36 C37 119.8(3)
C35 C36 H36A 120.1
C37 C36 H36A 120.1
C36 C37 C38 120.6(3)
C36 C37 H37A 119.7
C38 C37 H37A 119.7
C33 C38 C37 120.0(3)
C33 C38 H38A 120.0
C37 C38 H38A 120.0
C40 C39 C44 120.2(3)
C40 C39 P2 116.4(9)
C44 C39 P2 123.2(8)
C39 C40 C41 119.7(4)
C39 C40 H40A 120.1
C41 C40 H40A 120.1
C40 C41 C42 120.1(4)
C40 C41 H41A 120.0
C42 C41 H41A 120.0
C43 C42 C41 120.2(4)
C43 C42 H42A 119.9
C41 C42 H42A 119.9
C42 C43 C44 120.2(4)
C42 C43 H43A 119.9
C44 C43 H43A 119.9
C39 C44 C43 119.5(3)
C39 C44 H44A 120.3
C43 C44 H44A 120.3
C40B C39B C44B 120.1(3)
C40B C39B P2 128(3)
C44B C39B P2 111(3)
C39B C40B C41B 119.7(4)
C39B C40B H40B 120.1
C41B C40B H40B 120.1
C40B C41B C42B 120.1(4)
C40B C41B H41B 120.0
C42B C41B H41B 120.0
C43B C42B C41B 120.2(4)
C43B C42B H42B 119.9
C41B C42B H42B 119.9
C42B C43B C44B 120.2(4)
C42B C43B H43B 119.9
C44B C43B H43B 119.9
C39B C44B C43B 119.4(4)
C39B C44B H44B 120.3
C43B C44B H44B 120.3
Cl1 C45 Cl2 112.1(2)
Cl1 C45 H45A 109.2
Cl2 C45 H45A 109.2
Cl1 C45 H45B 109.2
Cl2 C45 H45B 109.2
H45A C45 H45B 107.9

loop_
_geom_bond_atom_site_label_1
_geom_bond_atom_site_label_2
_geom_bond_distance
Ru1 C2 1.893(4)
Ru1 C1 1.905(4)
Ru1 C15 2.028(3)
Ru1 P2 2.3224(11)
Ru1 Ru2 2.8754(7)
Ru1 Ru3 2.9173(10)
Ru1 Ru4 2.9273(12)
Ru1 Ru5 2.9702(7)
Ru2 C3 1.908(4)
Ru2 C4 1.913(4)
Ru2 C15 2.028(3)
Ru2 P1 2.3288(12)
Ru2 Ru5 2.8837(11)
Ru2 Ru3 2.8981(7)
Ru2 Ru6 2.9141(12)
Ru3 C5 1.893(3)
Ru3 C15 2.047(3)
Ru3 C14 2.093(3)
Ru3 C29 2.167(3)
Ru3 C28 2.235(3)
Ru3 Ru6 2.8531(7)
Ru3 Ru4 2.8656(11)
Ru4 C7 1.905(4)
Ru4 C6 1.914(4)
Ru4 C8 1.927(4)
Ru4 C15 2.069(3)
Ru4 Ru6 2.8809(7)
Ru4 Ru5 2.9344(7)
Ru5 C11 1.893(4)
Ru5 C9 1.919(4)
Ru5 C10 1.963(4)
Ru5 C15 2.049(3)
Ru5 Ru6 2.8540(10)
Ru6 C13 1.902(4)
Ru6 C12 1.912(4)
Ru6 C15 2.077(3)
Ru6 C14 2.109(3)
Ru6 C10 2.421(4)
P1 C28 1.803(3)
P1 C22 1.823(3)
P1 C16 1.836(3)
P2 C29 1.819(3)
P2 C33 1.840(3)
P2 C39 1.8487(12)
P2 C39B 1.8496(12)
C1 O1 1.139(4)
C2 O2 1.146(4)
C3 O3 1.139(4)
C4 O4 1.142(4)
C5 O5 1.140(4)
C6 O6 1.139(4)
C7 O7 1.141(5)
C8 O8 1.135(4)
C9 O9 1.137(4)
C10 O10 1.150(4)
C11 O11 1.133(4)
C12 O12 1.136(4)
C13 O13 1.140(4)
C14 O14 1.167(4)
C16 C21 1.397(4)
C16 C17 1.407(4)
C17 C18 1.370(5)
C17 H17A 0.9500
C18 C19 1.404(5)
C18 H18A 0.9500
C19 C20 1.383(5)
C19 H19A 0.9500
C20 C21 1.384(5)
C20 H20A 0.9500
C21 H21A 0.9500
C22 C23 1.401(4)
C22 C27 1.402(5)
C23 C24 1.393(5)
C23 H23A 0.9500
C24 C25 1.379(5)
C24 H24A 0.9500
C25 C26 1.386(5)
C25 H25A 0.9500
C26 C27 1.391(5)
C26 H26A 0.9500
C27 H27A 0.9500
C28 C29 1.450(4)
C28 C31 1.494(4)
C29 C30 1.539(4)
C30 O32 1.379(4)
C30 O30 1.446(4)
C30 H30 0.97(4)
O30 C31 1.374(4)
C31 O31 1.200(4)
C32 O32 1.442(4)
C32 H32A 0.9800
C32 H32B 0.9800
C32 H32C 0.9800
C33 C38 1.387(5)
C33 C34 1.405(5)
C34 C35 1.382(5)
C34 H34A 0.9500
C35 C36 1.381(5)
C35 H35A 0.9500
C36 C37 1.382(5)
C36 H36A 0.9500
C37 C38 1.396(5)
C37 H37A 0.9500
C38 H38A 0.9500
C39 C40 1.390(5)
C39 C44 1.392(5)
C40 C41 1.390(6)
C40 H40A 0.9500
C41 C42 1.391(6)
C41 H41A 0.9500
C42 C43 1.376(6)
C42 H42A 0.9500
C43 C44 1.399(5)
C43 H43A 0.9500
C44 H44A 0.9500
C39B C40B 1.390(5)
C39B C44B 1.392(5)
C40B C41B 1.390(6)
C40B H40B 0.9500
C41B C42B 1.391(6)
C41B H41B 0.9500
C42B C43B 1.376(6)
C42B H42B 0.9500
C43B C44B 1.399(5)
C43B H43B 0.9500
C44B H44B 0.9500
C45 Cl1 1.770(4)
C45 Cl2 1.770(4)
C45 H45A 0.9900
C45 H45B 0.9900
